data_7228036
loop_
_publ_author_name
'Gu, Jinzhong'
'Kirillov, Alexander M.'
'Liang, Xiaoxiao'
'Cui, Yanhui'
'Wu, Jiang'
'Shi, Zi-Fa'

_publ_section_title
;
 Introducing 2-(2-carboxyphenoxy)terephthalic acid as a new versatile
 building block for design of diverse coordination polymers: Synthesis,
 structural features, luminescence sensing, and magnetism
;
_journal_name_full CrystEngComm
_journal_paper_doi 10.1039/C7CE00219J
_journal_year 2017
_chemical_formula_sum 'C27 H18 Cd N2 O8'
_chemical_formula_weight 610.83
_space_group_crystal_system triclinic
_space_group_IT_number 2
_space_group_name_Hall '-P 1'
_space_group_name_H-M_alt 'P -1'
_symmetry_space_group_name_Hall '-P 1'
_symmetry_space_group_name_H-M 'P -1'
_atom_sites_solution_hydrogens mixed
_audit_creation_method SHELXL-2014/7
_audit_update_record
;
2017-03-26 deposited with the CCDC.
2017-04-10 downloaded from the CCDC.
;
_cell_angle_alpha 90.488(7)
_cell_angle_beta 96.737(8)
_cell_angle_gamma 100.862(7)
_cell_formula_units_Z 2
_cell_length_a 7.9573(8)
_cell_length_b 10.3708(8)
_cell_length_c 14.4980(13)
_cell_measurement_reflns_used 6805
_cell_measurement_temperature 293(2)
_cell_measurement_theta_max 25.049
_cell_measurement_theta_min 3.416
_cell_volume 1166.30(18)
_computing_cell_refinement 'Bruker SAINT'
_computing_data_collection 'Bruker APEX2'
_computing_data_reduction 'Bruker SAINT'
_computing_molecular_graphics 'Bruker SHELXTL'
_computing_publication_material 'Bruker SHELXTL'
_computing_structure_refinement 'SHELXL-2014/7 (Sheldrick, 2014)'
_computing_structure_solution 'SHELXL-2014/7 (Sheldrick, 2014)'
_diffrn_ambient_temperature 293(2)
_diffrn_measured_fraction_theta_full 0.997
_diffrn_measured_fraction_theta_max 0.997
_diffrn_measurement_device_type 'Bruker APE-II CCD'
_diffrn_measurement_method '\f and \w scans'
_diffrn_radiation_type MoK\a
_diffrn_radiation_wavelength 0.71073
_diffrn_reflns_av_R_equivalents 0.0372
_diffrn_reflns_av_unetI/netI 0.0776
_diffrn_reflns_Laue_measured_fraction_full 0.997
_diffrn_reflns_Laue_measured_fraction_max 0.997
_diffrn_reflns_limit_h_max 9
_diffrn_reflns_limit_h_min -9
_diffrn_reflns_limit_k_max 12
_diffrn_reflns_limit_k_min -12
_diffrn_reflns_limit_l_max 16
_diffrn_reflns_limit_l_min -17
_diffrn_reflns_number 6805
_diffrn_reflns_point_group_measured_fraction_full 0.997
_diffrn_reflns_point_group_measured_fraction_max 0.997
_diffrn_reflns_theta_full 25.049
_diffrn_reflns_theta_max 25.049
_diffrn_reflns_theta_min 3.416
_diffrn_source 'fine-focus sealed tube'
_exptl_absorpt_coefficient_mu 0.995
_exptl_absorpt_correction_T_max 0.818
_exptl_absorpt_correction_T_min 0.782
_exptl_absorpt_correction_type multi-scan
_exptl_absorpt_process_details SADABS
_exptl_crystal_colour colorless
_exptl_crystal_density_diffrn 1.739
_exptl_crystal_description block
_exptl_crystal_F_000 612
_exptl_crystal_size_max 0.260
_exptl_crystal_size_mid 0.240
_exptl_crystal_size_min 0.210
_exptl_transmission_factor_max 0.811
_exptl_transmission_factor_min 0.772
_refine_diff_density_max 0.721
_refine_diff_density_min -0.441
_refine_diff_density_rms 0.102
_refine_ls_extinction_method none
_refine_ls_goodness_of_fit_ref 1.056
_refine_ls_hydrogen_treatment constr
_refine_ls_matrix_type full
_refine_ls_number_parameters 344
_refine_ls_number_reflns 4129
_refine_ls_number_restraints 0
_refine_ls_restrained_S_all 1.056
_refine_ls_R_factor_all 0.0615
_refine_ls_R_factor_gt 0.0425
_refine_ls_shift/su_max 0.000
_refine_ls_shift/su_mean 0.000
_refine_ls_structure_factor_coef Fsqd
_refine_ls_weighting_details 'w=1/[\s^2^(Fo^2^)+(0.0173P)^2^] where P=(Fo^2^+2Fc^2^)/3'
_refine_ls_weighting_scheme calc
_refine_ls_wR_factor_gt 0.0691
_refine_ls_wR_factor_ref 0.0799
_reflns_Friedel_coverage 0.000
_reflns_number_gt 3279
_reflns_number_total 4129
_reflns_threshold_expression 'I > 2\s(I)'
_cod_data_source_file c7ce00219j2.cif
_cod_data_source_block 285-6Cd
_cod_database_code 7228036
_shelx_shelxl_version_number 2014/7
_shelx_space_group_comment
;
The symmetry employed for this shelxl refinement is uniquely defined
by the following loop, which should always be used as a source of
symmetry information in preference to the above space-group names.
They are only intended as comments.
;
_shelx_estimated_absorpt_t_min 0.782
_shelx_estimated_absorpt_t_max 0.818

loop_
_space_group_symop_operation_xyz
'x, y, z'
'-x, -y, -z'

loop_
_atom_site_label
_atom_site_type_symbol
_atom_site_fract_x
_atom_site_fract_y
_atom_site_fract_z
_atom_site_U_iso_or_equiv
_atom_site_adp_type
_atom_site_occupancy
_atom_site_site_symmetry_order
_atom_site_calc_flag
_atom_site_refinement_flags_posn
_atom_site_refinement_flags_adp
Cd1 Cd 0.32820(4) 0.52965(3) 0.08166(2) 0.02833(12) Uani 1 1 d . .
N1 N 0.3048(5) 0.7432(3) 0.0305(3) 0.0321(9) Uani 1 1 d . .
N2 N 0.2823(5) 0.6676(3) 0.2083(3) 0.0330(9) Uani 1 1 d . .
O1 O 0.6190(4) 0.6068(3) 0.0469(2) 0.0353(8) Uani 1 1 d . .
O2 O 0.8530(4) 0.5228(3) 0.0713(2) 0.0414(8) Uani 1 1 d . .
O3 O 0.7148(5) 0.6357(3) 0.5376(2) 0.0475(9) Uani 1 1 d . .
H3 H 0.7070 0.6624 0.5900 0.071 Uiso 1 1 calc R U
O4 O 0.7753(5) 0.8506(3) 0.5112(2) 0.0487(10) Uani 1 1 d . .
O5 O 0.8232(4) 0.4188(3) 0.2466(2) 0.0286(7) Uani 1 1 d . .
O6 O 0.4753(4) 0.4001(3) 0.18030(19) 0.0298(7) Uani 1 1 d . .
O7 O 0.3001(4) 0.3255(3) 0.28560(19) 0.0296(7) Uani 1 1 d . .
O8 O 0.1001(4) 0.3761(3) 0.1217(2) 0.0370(8) Uani 1 1 d . .
H1W H 0.1437 0.3618 0.1769 0.044 Uiso 1 1 d R U
H2W H 0.0204 0.4225 0.1200 0.044 Uiso 1 1 d R U
C1 C 0.7476(6) 0.5825(4) 0.0994(3) 0.0285(11) Uani 1 1 d . .
C2 C 0.7644(5) 0.6254(4) 0.1999(3) 0.0258(10) Uani 1 1 d . .
C3 C 0.7344(6) 0.7484(4) 0.2245(3) 0.0363(12) Uani 1 1 d . .
H3A H 0.7134 0.8067 0.1780 0.044 Uiso 1 1 calc R U
C4 C 0.7349(6) 0.7858(4) 0.3157(3) 0.0386(13) Uani 1 1 d . .
H4 H 0.7209 0.8702 0.3307 0.046 Uiso 1 1 calc R U
C5 C 0.7562(6) 0.6977(4) 0.3851(3) 0.0318(11) Uani 1 1 d . .
C6 C 0.7493(6) 0.7374(5) 0.4830(3) 0.0373(12) Uani 1 1 d . .
C7 C 0.7828(5) 0.5737(4) 0.3627(3) 0.0287(11) Uani 1 1 d . .
H7 H 0.7957 0.5137 0.4091 0.034 Uiso 1 1 calc R U
C8 C 0.7903(5) 0.5397(4) 0.2717(3) 0.0264(10) Uani 1 1 d . .
C9 C 0.7561(6) 0.3124(4) 0.2981(3) 0.0272(10) Uani 1 1 d . .
C10 C 0.8734(6) 0.2426(4) 0.3413(3) 0.0344(12) Uani 1 1 d . .
H10 H 0.9901 0.2680 0.3355 0.041 Uiso 1 1 calc R U
C11 C 0.8181(7) 0.1360(4) 0.3927(3) 0.0403(13) Uani 1 1 d . .
H11 H 0.8972 0.0893 0.4219 0.048 Uiso 1 1 calc R U
C12 C 0.6467(6) 0.0984(4) 0.4011(3) 0.0360(12) Uani 1 1 d . .
H12 H 0.6092 0.0266 0.4365 0.043 Uiso 1 1 calc R U
C13 C 0.5295(6) 0.1666(4) 0.3572(3) 0.0305(11) Uani 1 1 d . .
H13 H 0.4133 0.1399 0.3637 0.037 Uiso 1 1 calc R U
C14 C 0.5800(5) 0.2749(4) 0.3031(3) 0.0247(10) Uani 1 1 d . .
C15 C 0.4421(5) 0.3389(4) 0.2528(3) 0.0231(10) Uani 1 1 d . .
C16 C 0.3244(6) 0.7822(4) -0.0556(3) 0.0415(13) Uani 1 1 d . .
H16 H 0.3552 0.7251 -0.0975 0.050 Uiso 1 1 calc R U
C17 C 0.3003(7) 0.9059(5) -0.0848(4) 0.0535(15) Uani 1 1 d . .
H17 H 0.3183 0.9313 -0.1448 0.064 Uiso 1 1 calc R U
C18 C 0.2507(8) 0.9888(5) -0.0254(4) 0.0586(17) Uani 1 1 d . .
H18 H 0.2307 1.0702 -0.0454 0.070 Uiso 1 1 calc R U
C19 C 0.2294(6) 0.9530(4) 0.0656(4) 0.0390(13) Uani 1 1 d . .
C20 C 0.2600(6) 0.8279(4) 0.0907(3) 0.0298(11) Uani 1 1 d . .
C21 C 0.1805(7) 1.0349(5) 0.1329(4) 0.0500(15) Uani 1 1 d . .
H21 H 0.1587 1.1170 0.1160 0.060 Uiso 1 1 calc R U
C22 C 0.1653(6) 0.9971(5) 0.2194(4) 0.0467(14) Uani 1 1 d . .
H22 H 0.1293 1.0517 0.2612 0.056 Uiso 1 1 calc R U
C23 C 0.2037(6) 0.8725(4) 0.2493(3) 0.0371(12) Uani 1 1 d . .
C24 C 0.2477(6) 0.7875(4) 0.1856(3) 0.0279(11) Uani 1 1 d . .
C25 C 0.1998(7) 0.8333(5) 0.3414(4) 0.0472(14) Uani 1 1 d . .
H25 H 0.1704 0.8875 0.3859 0.057 Uiso 1 1 calc R U
C26 C 0.2394(7) 0.7149(5) 0.3650(4) 0.0497(14) Uani 1 1 d . .
H26 H 0.2407 0.6881 0.4261 0.060 Uiso 1 1 calc R U
C27 C 0.2779(7) 0.6346(5) 0.2963(3) 0.0466(14) Uani 1 1 d . .
H27 H 0.3020 0.5530 0.3130 0.056 Uiso 1 1 calc R U

loop_
_atom_site_aniso_label
_atom_site_aniso_U_11
_atom_site_aniso_U_22
_atom_site_aniso_U_33
_atom_site_aniso_U_23
_atom_site_aniso_U_13
_atom_site_aniso_U_12
Cd1 0.0348(2) 0.0322(2) 0.02121(19) 0.00272(13) 0.00650(15) 0.01245(15)
N1 0.037(2) 0.034(2) 0.027(2) 0.0001(17) 0.0042(19) 0.0095(18)
N2 0.042(2) 0.034(2) 0.024(2) 0.0002(17) 0.0023(19) 0.0115(19)
O1 0.0350(19) 0.0496(19) 0.0234(19) 0.0079(14) 0.0080(16) 0.0101(16)
O2 0.057(2) 0.051(2) 0.026(2) 0.0060(15) 0.0151(17) 0.0289(18)
O3 0.078(3) 0.045(2) 0.021(2) 0.0052(15) 0.013(2) 0.0121(19)
O4 0.075(3) 0.038(2) 0.035(2) -0.0058(16) 0.0108(19) 0.0131(19)
O5 0.0327(17) 0.0300(17) 0.0267(18) 0.0046(13) 0.0094(15) 0.0112(14)
O6 0.0285(17) 0.0403(18) 0.0221(18) 0.0105(14) 0.0025(14) 0.0103(15)
O7 0.0274(17) 0.0421(18) 0.0229(18) 0.0058(14) 0.0041(14) 0.0151(15)
O8 0.0339(18) 0.0476(19) 0.032(2) 0.0098(15) 0.0050(16) 0.0137(16)
C1 0.036(3) 0.027(2) 0.022(3) 0.0051(19) 0.007(2) 0.003(2)
C2 0.028(2) 0.027(2) 0.023(3) -0.0034(19) 0.005(2) 0.003(2)
C3 0.053(3) 0.028(3) 0.030(3) 0.008(2) 0.013(3) 0.008(2)
C4 0.061(4) 0.023(2) 0.032(3) -0.005(2) 0.008(3) 0.009(2)
C5 0.036(3) 0.035(3) 0.023(3) 0.001(2) 0.007(2) 0.003(2)
C6 0.046(3) 0.036(3) 0.032(3) 0.001(2) 0.009(3) 0.009(3)
C7 0.034(3) 0.034(3) 0.018(3) 0.0045(19) 0.003(2) 0.007(2)
C8 0.025(2) 0.025(2) 0.026(3) 0.0020(19) 0.002(2) -0.004(2)
C9 0.036(3) 0.030(2) 0.017(2) -0.0005(19) 0.004(2) 0.011(2)
C10 0.032(3) 0.038(3) 0.037(3) 0.003(2) 0.005(2) 0.016(2)
C11 0.048(3) 0.037(3) 0.037(3) 0.008(2) -0.003(3) 0.016(3)
C12 0.046(3) 0.026(3) 0.038(3) 0.013(2) 0.006(3) 0.010(2)
C13 0.031(3) 0.028(2) 0.032(3) 0.001(2) 0.003(2) 0.006(2)
C14 0.028(2) 0.027(2) 0.021(2) 0.0000(18) -0.001(2) 0.013(2)
C15 0.025(2) 0.023(2) 0.021(3) -0.0009(18) 0.001(2) 0.004(2)
C16 0.052(3) 0.045(3) 0.031(3) -0.004(2) 0.011(3) 0.014(3)
C17 0.079(4) 0.045(3) 0.040(3) 0.013(3) 0.013(3) 0.017(3)
C18 0.085(5) 0.044(3) 0.049(4) 0.017(3) 0.001(4) 0.023(3)
C19 0.045(3) 0.031(3) 0.041(3) 0.001(2) -0.002(3) 0.013(2)
C20 0.032(3) 0.031(3) 0.028(3) -0.002(2) 0.001(2) 0.011(2)
C21 0.060(4) 0.036(3) 0.057(4) 0.000(3) 0.001(3) 0.021(3)
C22 0.048(3) 0.044(3) 0.051(4) -0.016(3) 0.002(3) 0.020(3)
C23 0.037(3) 0.033(3) 0.040(3) -0.006(2) 0.003(3) 0.006(2)
C24 0.029(3) 0.021(2) 0.034(3) -0.005(2) 0.006(2) 0.004(2)
C25 0.056(4) 0.046(3) 0.042(3) -0.010(3) 0.017(3) 0.008(3)
C26 0.073(4) 0.051(3) 0.031(3) 0.003(2) 0.018(3) 0.016(3)
C27 0.069(4) 0.040(3) 0.035(3) 0.001(2) 0.014(3) 0.016(3)

loop_
_atom_type_symbol
_atom_type_description
_atom_type_scat_dispersion_real
_atom_type_scat_dispersion_imag
_atom_type_scat_source
C C 0.0033 0.0016 'International Tables Vol C Tables 4.2.6.8 and 6.1.1.4'
H H 0.0000 0.0000 'International Tables Vol C Tables 4.2.6.8 and 6.1.1.4'
Cd Cd -0.8075 1.2024 'International Tables Vol C Tables 4.2.6.8 and 6.1.1.4'
N N 0.0061 0.0033 'International Tables Vol C Tables 4.2.6.8 and 6.1.1.4'
O O 0.0106 0.0060 'International Tables Vol C Tables 4.2.6.8 and 6.1.1.4'

loop_
_geom_angle_atom_site_label_1
_geom_angle_atom_site_label_2
_geom_angle_atom_site_label_3
_geom_angle
_geom_angle_site_symmetry_1
_geom_angle_site_symmetry_3
O8 Cd1 O6 79.46(10) . .
O8 Cd1 N1 124.18(11) . .
O6 Cd1 N1 147.79(11) . .
O8 Cd1 O1 155.39(10) . .
O6 Cd1 O1 79.91(10) . .
N1 Cd1 O1 80.15(11) . .
O8 Cd1 N2 87.32(11) . .
O6 Cd1 N2 93.24(11) . .
N1 Cd1 N2 68.99(12) . .
O1 Cd1 N2 107.12(11) . .
O8 Cd1 O1 93.95(10) . 2_665
O6 Cd1 O1 86.73(10) . 2_665
N1 Cd1 O1 110.43(11) . 2_665
O1 Cd1 O1 71.58(11) . 2_665
N2 Cd1 O1 178.69(12) . 2_665
O8 Cd1 O2 78.22(10) . 2_665
O6 Cd1 O2 131.30(10) . 2_665
N1 Cd1 O2 78.76(11) . 2_665
O1 Cd1 O2 106.08(10) . 2_665
N2 Cd1 O2 128.03(11) . 2_665
O1 Cd1 O2 52.63(10) 2_665 2_665
C16 N1 C20 118.1(4) . .
C16 N1 Cd1 123.6(3) . .
C20 N1 Cd1 118.2(3) . .
C27 N2 C24 117.1(4) . .
C27 N2 Cd1 126.3(3) . .
C24 N2 Cd1 116.4(3) . .
C1 O1 Cd1 121.2(3) . .
C1 O1 Cd1 92.7(3) . 2_665
Cd1 O1 Cd1 108.42(11) . 2_665
C1 O2 Cd1 91.6(3) . 2_665
C6 O3 H3 109.5 . .
C8 O5 C9 116.4(3) . .
C15 O6 Cd1 133.8(3) . .
Cd1 O8 H1W 98.1 . .
Cd1 O8 H2W 100.9 . .
H1W O8 H2W 114.1 . .
O2 C1 O1 122.5(4) . .
O2 C1 C2 120.4(4) . .
O1 C1 C2 117.1(4) . .
C3 C2 C8 117.2(4) . .
C3 C2 C1 120.4(4) . .
C8 C2 C1 121.9(4) . .
C4 C3 C2 121.6(4) . .
C4 C3 H3A 119.2 . .
C2 C3 H3A 119.2 . .
C3 C4 C5 119.9(4) . .
C3 C4 H4 120.1 . .
C5 C4 H4 120.1 . .
C4 C5 C7 119.8(4) . .
C4 C5 C6 119.4(4) . .
C7 C5 C6 120.8(4) . .
O4 C6 O3 123.1(5) . .
O4 C6 C5 123.7(4) . .
O3 C6 C5 113.1(4) . .
C8 C7 C5 119.7(4) . .
C8 C7 H7 120.1 . .
C5 C7 H7 120.1 . .
C7 C8 O5 121.7(4) . .
C7 C8 C2 121.6(4) . .
O5 C8 C2 116.6(4) . .
C10 C9 C14 121.5(4) . .
C10 C9 O5 116.4(4) . .
C14 C9 O5 122.1(4) . .
C11 C10 C9 120.1(4) . .
C11 C10 H10 119.9 . .
C9 C10 H10 119.9 . .
C12 C11 C10 120.0(4) . .
C12 C11 H11 120.0 . .
C10 C11 H11 120.0 . .
C11 C12 C13 120.0(4) . .
C11 C12 H12 120.0 . .
C13 C12 H12 120.0 . .
C12 C13 C14 121.9(4) . .
C12 C13 H13 119.0 . .
C14 C13 H13 119.0 . .
C9 C14 C13 116.4(4) . .
C9 C14 C15 125.1(4) . .
C13 C14 C15 118.4(4) . .
O7 C15 O6 124.5(4) . .
O7 C15 C14 117.4(4) . .
O6 C15 C14 118.0(4) . .
N1 C16 C17 122.2(5) . .
N1 C16 H16 118.9 . .
C17 C16 H16 118.9 . .
C18 C17 C16 119.6(5) . .
C18 C17 H17 120.2 . .
C16 C17 H17 120.2 . .
C17 C18 C19 120.4(5) . .
C17 C18 H18 119.8 . .
C19 C18 H18 119.8 . .
C18 C19 C20 116.7(5) . .
C18 C19 C21 124.1(5) . .
C20 C19 C21 119.3(5) . .
N1 C20 C19 123.0(4) . .
N1 C20 C24 117.8(4) . .
C19 C20 C24 119.2(4) . .
C22 C21 C19 121.7(5) . .
C22 C21 H21 119.2 . .
C19 C21 H21 119.2 . .
C21 C22 C23 120.9(5) . .
C21 C22 H22 119.6 . .
C23 C22 H22 119.6 . .
C24 C23 C25 118.1(4) . .
C24 C23 C22 119.6(5) . .
C25 C23 C22 122.4(5) . .
N2 C24 C23 122.8(4) . .
N2 C24 C20 117.9(4) . .
C23 C24 C20 119.3(4) . .
C26 C25 C23 119.2(5) . .
C26 C25 H25 120.4 . .
C23 C25 H25 120.4 . .
C25 C26 C27 118.9(5) . .
C25 C26 H26 120.5 . .
C27 C26 H26 120.5 . .
N2 C27 C26 123.8(5) . .
N2 C27 H27 118.1 . .
C26 C27 H27 118.1 . .

loop_
_geom_bond_atom_site_label_1
_geom_bond_atom_site_label_2
_geom_bond_distance
_geom_bond_site_symmetry_2
Cd1 O8 2.311(3) .
Cd1 O6 2.335(3) .
Cd1 N1 2.375(3) .
Cd1 O1 2.415(3) .
Cd1 N2 2.421(4) .
Cd1 O1 2.452(3) 2_665
Cd1 O2 2.495(3) 2_665
N1 C16 1.333(5) .
N1 C20 1.355(5) .
N2 C27 1.327(6) .
N2 C24 1.359(5) .
O1 C1 1.267(5) .
O1 Cd1 2.452(3) 2_665
O2 C1 1.235(5) .
O2 Cd1 2.495(3) 2_665
O3 C6 1.329(5) .
O3 H3 0.8200 .
O4 C6 1.212(5) .
O5 C8 1.382(5) .
O5 C9 1.395(5) .
O6 C15 1.261(5) .
O7 C15 1.261(5) .
O8 H1W 0.8601 .
O8 H2W 0.8637 .
C1 C2 1.504(6) .
C2 C3 1.392(5) .
C2 C8 1.397(5) .
C3 C4 1.374(6) .
C3 H3A 0.9300 .
C4 C5 1.382(6) .
C4 H4 0.9300 .
C5 C7 1.385(6) .
C5 C6 1.485(6) .
C7 C8 1.373(6) .
C7 H7 0.9300 .
C9 C10 1.383(6) .
C9 C14 1.392(6) .
C10 C11 1.371(6) .
C10 H10 0.9300 .
C11 C12 1.366(6) .
C11 H11 0.9300 .
C12 C13 1.376(6) .
C12 H12 0.9300 .
C13 C14 1.399(5) .
C13 H13 0.9300 .
C14 C15 1.507(5) .
C16 C17 1.395(6) .
C16 H16 0.9300 .
C17 C18 1.353(7) .
C17 H17 0.9300 .
C18 C19 1.395(7) .
C18 H18 0.9300 .
C19 C20 1.408(5) .
C19 C21 1.423(7) .
C20 C24 1.450(6) .
C21 C22 1.329(7) .
C21 H21 0.9300 .
C22 C23 1.441(6) .
C22 H22 0.9300 .
C23 C24 1.390(6) .
C23 C25 1.401(6) .
C25 C26 1.361(6) .
C25 H25 0.9300 .
C26 C27 1.391(6) .
C26 H26 0.9300 .
C27 H27 0.9300 .

loop_
_geom_hbond_atom_site_label_D
_geom_hbond_atom_site_label_H
_geom_hbond_atom_site_label_A
_geom_hbond_distance_DH
_geom_hbond_distance_HA
_geom_hbond_distance_DA
_geom_hbond_angle_DHA
_geom_hbond_site_symmetry_A
O3 H3 O7 0.82 1.81 2.611(4) 163.5 2_666
O8 H1W O7 0.86 1.98 2.812(4) 164.0 .
O8 H2W O2 0.86 1.92 2.743(4) 160.0 1_455

loop_
_geom_torsion_atom_site_label_1
_geom_torsion_atom_site_label_2
_geom_torsion_atom_site_label_3
_geom_torsion_atom_site_label_4
_geom_torsion
_geom_torsion_site_symmetry_1
Cd1 O2 C1 O1 -7.9(4) 2_665
Cd1 O2 C1 C2 169.8(3) 2_665
Cd1 O1 C1 O2 121.5(4) .
Cd1 O1 C1 O2 8.0(4) 2_665
Cd1 O1 C1 C2 -56.2(4) .
Cd1 O1 C1 C2 -169.7(3) 2_665
O2 C1 C2 C3 139.0(4) .
O1 C1 C2 C3 -43.2(6) .
O2 C1 C2 C8 -48.6(6) .
O1 C1 C2 C8 129.2(4) .
C8 C2 C3 C4 1.8(7) .
C1 C2 C3 C4 174.6(4) .
C2 C3 C4 C5 -3.6(7) .
C3 C4 C5 C7 2.2(7) .
C3 C4 C5 C6 -177.5(4) .
C4 C5 C6 O4 -22.1(7) .
C7 C5 C6 O4 158.2(5) .
C4 C5 C6 O3 159.2(5) .
C7 C5 C6 O3 -20.5(6) .
C4 C5 C7 C8 0.9(7) .
C6 C5 C7 C8 -179.4(4) .
C5 C7 C8 O5 177.5(4) .
C5 C7 C8 C2 -2.7(7) .
C9 O5 C8 C7 34.9(5) .
C9 O5 C8 C2 -144.9(4) .
C3 C2 C8 C7 1.4(6) .
C1 C2 C8 C7 -171.3(4) .
C3 C2 C8 O5 -178.8(4) .
C1 C2 C8 O5 8.6(6) .
C8 O5 C9 C10 -122.6(4) .
C8 O5 C9 C14 59.8(5) .
C14 C9 C10 C11 -1.9(7) .
O5 C9 C10 C11 -179.5(4) .
C9 C10 C11 C12 0.2(7) .
C10 C11 C12 C13 0.7(7) .
C11 C12 C13 C14 0.2(7) .
C10 C9 C14 C13 2.6(6) .
O5 C9 C14 C13 -179.9(4) .
C10 C9 C14 C15 -175.4(4) .
O5 C9 C14 C15 2.0(6) .
C12 C13 C14 C9 -1.8(6) .
C12 C13 C14 C15 176.4(4) .
Cd1 O6 C15 O7 6.9(7) .
Cd1 O6 C15 C14 -174.3(2) .
C9 C14 C15 O7 -157.3(4) .
C13 C14 C15 O7 24.6(6) .
C9 C14 C15 O6 23.8(6) .
C13 C14 C15 O6 -154.2(4) .
C20 N1 C16 C17 0.0(7) .
Cd1 N1 C16 C17 176.3(4) .
N1 C16 C17 C18 -1.9(8) .
C16 C17 C18 C19 2.2(9) .
C17 C18 C19 C20 -0.7(8) .
C17 C18 C19 C21 178.9(5) .
C16 N1 C20 C19 1.7(7) .
Cd1 N1 C20 C19 -174.9(3) .
C16 N1 C20 C24 -176.9(4) .
Cd1 N1 C20 C24 6.6(5) .
C18 C19 C20 N1 -1.3(7) .
C21 C19 C20 N1 179.1(4) .
C18 C19 C20 C24 177.2(5) .
C21 C19 C20 C24 -2.4(7) .
C18 C19 C21 C22 -178.6(5) .
C20 C19 C21 C22 0.9(8) .
C19 C21 C22 C23 2.2(8) .
C21 C22 C23 C24 -3.8(7) .
C21 C22 C23 C25 175.8(5) .
C27 N2 C24 C23 -2.0(7) .
Cd1 N2 C24 C23 174.2(3) .
C27 N2 C24 C20 177.1(4) .
Cd1 N2 C24 C20 -6.7(5) .
C25 C23 C24 N2 1.7(7) .
C22 C23 C24 N2 -178.7(4) .
C25 C23 C24 C20 -177.4(4) .
C22 C23 C24 C20 2.2(7) .
N1 C20 C24 N2 0.3(6) .
C19 C20 C24 N2 -178.3(4) .
N1 C20 C24 C23 179.4(4) .
C19 C20 C24 C23 0.8(7) .
C24 C23 C25 C26 0.3(7) .
C22 C23 C25 C26 -179.3(5) .
C23 C25 C26 C27 -1.8(8) .
C24 N2 C27 C26 0.3(8) .
Cd1 N2 C27 C26 -175.4(4) .
C25 C26 C27 N2 1.6(8) .
